data_7247157
loop_
_publ_author_name
'Trabelsi, Kawther'
'Drissi, Nidhal'
'Hajlaoui, Fadhel'
'Zighrioui, Mustapha'
'Rhaiem, Abdallah'
'Audebrand, Nathalie'
'Roisnel, Thierry'
'Karim, Karoui'

_publ_section_title
;
 [(CH3)2NH2]2PdBr4, a layered hybrid halide perovskite semiconductor with
 improved optical and electrical properties
;
_journal_issue 33
_journal_name_full 'RSC Advances'
_journal_page_first 23348
_journal_page_last 23358
_journal_paper_doi 10.1039/D3RA04085B
_journal_volume 13
_journal_year 2023
_chemical_formula_moiety 'Br4 Pd, 2(C2 H8 N)'
_chemical_formula_sum 'C4 H16 Br4 N2 Pd'
_chemical_formula_weight 518.23
_space_group_crystal_system monoclinic
_space_group_IT_number 15
_space_group_name_Hall '-C 2yc'
_space_group_name_H-M_alt 'C 1 2/c 1'
_atom_sites_solution_hydrogens geom
_audit_creation_method SHELXL-2016/6
_audit_update_record
;
2022-01-06 deposited with the CCDC.	2023-07-21 downloaded from the CCDC.
;
_cell_angle_alpha 90
_cell_angle_beta 91.340(4)
_cell_angle_gamma 90
_cell_formula_units_Z 4
_cell_length_a 18.182(2)
_cell_length_b 7.2741(7)
_cell_length_c 9.8478(10)
_cell_measurement_reflns_used 3364
_cell_measurement_temperature 150(2)
_cell_measurement_theta_max 27.5025
_cell_measurement_theta_min 3.6428
_cell_volume 1302.1(2)
_computing_structure_refinement 'SHELXL-2016/6 (Sheldrick, 2016)'
_diffrn_ambient_temperature 150(2)
_diffrn_detector_area_resol_mean 10.4167
_diffrn_measured_fraction_theta_full 0.998
_diffrn_measured_fraction_theta_max 0.997
_diffrn_measurement_device_type 'D8 VENTURE Bruker AXS'
_diffrn_measurement_method 'rotation images'
_diffrn_radiation_type MoK\a
_diffrn_radiation_wavelength 0.71073
_diffrn_reflns_av_R_equivalents 0.0631
_diffrn_reflns_av_unetI/netI 0.0304
_diffrn_reflns_Laue_measured_fraction_full 0.998
_diffrn_reflns_Laue_measured_fraction_max 0.997
_diffrn_reflns_limit_h_max 23
_diffrn_reflns_limit_h_min -23
_diffrn_reflns_limit_k_max 9
_diffrn_reflns_limit_k_min 0
_diffrn_reflns_limit_l_max 12
_diffrn_reflns_limit_l_min 0
_diffrn_reflns_number 1503
_diffrn_reflns_point_group_measured_fraction_full 0.998
_diffrn_reflns_point_group_measured_fraction_max 0.997
_diffrn_reflns_theta_full 25.242
_diffrn_reflns_theta_max 27.526
_diffrn_reflns_theta_min 3.016
_exptl_absorpt_coefficient_mu 13.657
_exptl_absorpt_correction_T_max 0.620
_exptl_absorpt_correction_T_min 0.417
_exptl_absorpt_correction_type multi-scan
_exptl_crystal_colour orange
_exptl_crystal_density_diffrn 2.644
_exptl_crystal_description plate
_exptl_crystal_F_000 960
_exptl_crystal_size_max 0.370
_exptl_crystal_size_mid 0.120
_exptl_crystal_size_min 0.040
_refine_diff_density_max 1.871
_refine_diff_density_min -1.497
_refine_diff_density_rms 0.364
_refine_ls_extinction_method none
_refine_ls_goodness_of_fit_ref 1.117
_refine_ls_hydrogen_treatment constr
_refine_ls_matrix_type full
_refine_ls_number_parameters 52
_refine_ls_number_reflns 1503
_refine_ls_number_restraints 0
_refine_ls_restrained_S_all 1.117
_refine_ls_R_factor_all 0.0646
_refine_ls_R_factor_gt 0.0535
_refine_ls_shift/su_max 0.001
_refine_ls_shift/su_mean 0.000
_refine_ls_structure_factor_coef Fsqd
_refine_ls_weighting_details 'w=1/[\s^2^(Fo^2^)+(0.0352P)^2^+104.1012P] where P=(Fo^2^+2Fc^2^)/3'
_refine_ls_weighting_scheme calc
_refine_ls_wR_factor_gt 0.1287
_refine_ls_wR_factor_ref 0.1377
_reflns_Friedel_coverage 0.000
_reflns_number_gt 1360
_reflns_number_total 1503
_reflns_threshold_expression 'I > 2\s(I)'
_cod_data_source_file d3ra04085b2.cif
_cod_data_source_block shelx
_cod_original_sg_symbol_H-M 'C 2/c'
_cod_database_code 7247157
_shelx_shelxl_version_number 2016/6
_shelx_space_group_comment
;
The symmetry employed for this shelxl refinement is uniquely defined
by the following loop, which should always be used as a source of
symmetry information in preference to the above space-group names.
They are only intended as comments.
;
_shelx_estimated_absorpt_t_min 0.081
_shelx_estimated_absorpt_t_max 0.611

loop_
_space_group_symop_operation_xyz
'x, y, z'
'-x, y, -z+1/2'
'x+1/2, y+1/2, z'
'-x+1/2, y+1/2, -z+1/2'
'-x, -y, -z'
'x, -y, z-1/2'
'-x+1/2, -y+1/2, -z'
'x+1/2, -y+1/2, z-1/2'

loop_
_atom_site_label
_atom_site_type_symbol
_atom_site_fract_x
_atom_site_fract_y
_atom_site_fract_z
_atom_site_U_iso_or_equiv
_atom_site_adp_type
_atom_site_occupancy
_atom_site_site_symmetry_order
_atom_site_calc_flag
_atom_site_refinement_flags_posn
_atom_site_refinement_flags_adp
_atom_site_refinement_flags_occupancy
_atom_site_disorder_assembly
_atom_site_disorder_group
C1 C 0.5782(7) 0.2497(18) 0.6433(10) 0.029(2) Uani 1 1 d . . . . .
H1A H 0.605638 0.217300 0.726717 0.043 Uiso 1 1 calc R U . . .
H1B H 0.558278 0.374305 0.651751 0.043 Uiso 1 1 calc R U . . .
H1C H 0.537642 0.162523 0.628807 0.043 Uiso 1 1 calc R U . . .
N2 N 0.6274(5) 0.2422(14) 0.5277(9) 0.0244(19) Uani 1 1 d . . . . .
H2A H 0.646529 0.126892 0.522337 0.029 Uiso 1 1 calc R U . . .
H2B H 0.665468 0.321251 0.543394 0.029 Uiso 1 1 calc R U . . .
C3 C 0.5919(7) 0.2887(17) 0.3957(11) 0.031(3) Uani 1 1 d . . . . .
H3A H 0.628205 0.280626 0.323946 0.046 Uiso 1 1 calc R U . . .
H3B H 0.551676 0.202277 0.376380 0.046 Uiso 1 1 calc R U . . .
H3C H 0.572312 0.414058 0.399325 0.046 Uiso 1 1 calc R U . . .
Pd1 Pd 0.750000 0.750000 0.500000 0.0135(3) Uani 1 2 d S . P . .
Br1 Br 0.61652(5) 0.77330(15) 0.52367(10) 0.0199(3) Uani 1 1 d . . . . .
Br2 Br 0.75488(5) 0.51209(14) 0.67475(9) 0.0185(3) Uani 1 1 d . . . . .

loop_
_atom_site_aniso_label
_atom_site_aniso_U_11
_atom_site_aniso_U_22
_atom_site_aniso_U_33
_atom_site_aniso_U_23
_atom_site_aniso_U_13
_atom_site_aniso_U_12
C1 0.029(6) 0.041(7) 0.016(5) -0.002(4) 0.007(4) 0.006(5)
N2 0.023(5) 0.030(5) 0.020(4) -0.006(4) 0.001(4) -0.002(4)
C3 0.039(7) 0.032(6) 0.021(5) 0.004(5) 0.007(5) -0.004(5)
Pd1 0.0166(5) 0.0132(5) 0.0106(4) 0.0004(3) 0.0000(3) -0.0005(4)
Br1 0.0166(5) 0.0253(5) 0.0178(5) 0.0036(4) 0.0007(3) -0.0005(4)
Br2 0.0227(5) 0.0166(5) 0.0160(4) 0.0047(3) 0.0002(3) -0.0007(4)

loop_
_atom_type_symbol
_atom_type_description
_atom_type_scat_dispersion_real
_atom_type_scat_dispersion_imag
_atom_type_scat_source
C C 0.0033 0.0016 'International Tables Vol C Tables 4.2.6.8 and 6.1.1.4'
H H 0.0000 0.0000 'International Tables Vol C Tables 4.2.6.8 and 6.1.1.4'
N N 0.0061 0.0033 'International Tables Vol C Tables 4.2.6.8 and 6.1.1.4'
Pd Pd -0.9988 1.0072 'International Tables Vol C Tables 4.2.6.8 and 6.1.1.4'
Br Br -0.2901 2.4595 'International Tables Vol C Tables 4.2.6.8 and 6.1.1.4'

loop_
_geom_angle_atom_site_label_1
_geom_angle_atom_site_label_2
_geom_angle_atom_site_label_3
_geom_angle
_geom_angle_site_symmetry_1
_geom_angle_site_symmetry_3
_geom_angle_publ_flag
N2 C1 H1A 109.5 . . ?
N2 C1 H1B 109.5 . . ?
H1A C1 H1B 109.5 . . ?
N2 C1 H1C 109.5 . . ?
H1A C1 H1C 109.5 . . ?
H1B C1 H1C 109.5 . . ?
C1 N2 C3 114.4(9) . . ?
C1 N2 H2A 108.7 . . ?
C3 N2 H2A 108.7 . . ?
C1 N2 H2B 108.7 . . ?
C3 N2 H2B 108.7 . . ?
H2A N2 H2B 107.6 . . ?
N2 C3 H3A 109.5 . . ?
N2 C3 H3B 109.5 . . ?
H3A C3 H3B 109.5 . . ?
N2 C3 H3C 109.5 . . ?
H3A C3 H3C 109.5 . . ?
H3B C3 H3C 109.5 . . ?
Br2 Pd1 Br2 180.0 . 7_666 ?
Br2 Pd1 Br1 89.90(3) . 7_666 ?
Br2 Pd1 Br1 90.10(3) 7_666 7_666 ?
Br2 Pd1 Br1 90.10(3) . . ?
Br2 Pd1 Br1 89.90(3) 7_666 . ?
Br1 Pd1 Br1 180.0 7_666 . ?

loop_
_geom_bond_atom_site_label_1
_geom_bond_atom_site_label_2
_geom_bond_distance
_geom_bond_site_symmetry_2
_geom_bond_publ_flag
C1 N2 1.466(13) . ?
C1 H1A 0.9800 . ?
C1 H1B 0.9800 . ?
C1 H1C 0.9800 . ?
N2 C3 1.476(14) . ?
N2 H2A 0.9100 . ?
N2 H2B 0.9100 . ?
C3 H3A 0.9800 . ?
C3 H3B 0.9800 . ?
C3 H3C 0.9800 . ?
Pd1 Br2 2.4407(9) . ?
Pd1 Br2 2.4407(9) 7_666 ?
Pd1 Br1 2.4493(10) 7_666 ?
Pd1 Br1 2.4494(10) . ?

loop_
_geom_hbond_atom_site_label_D
_geom_hbond_atom_site_label_H
_geom_hbond_atom_site_label_A
_geom_hbond_distance_DH
_geom_hbond_distance_HA
_geom_hbond_distance_DA
_geom_hbond_angle_DHA
_geom_hbond_site_symmetry_A
C1 H1A Br1 0.98 2.93 3.798(11) 148.5 6_566
C1 H1A Br2 0.98 3.08 3.893(12) 141.3 4_646
N2 H2A Br1 0.91 2.63 3.417(10) 145.3 1_545
N2 H2A Br2 0.91 2.86 3.489(9) 127.7 7_656
N2 H2B Br2 0.91 2.48 3.341(9) 158.3 .
C3 H3A Br1 0.98 2.99 3.729(11) 133.5 6_565
C3 H3A Br2 0.98 3.01 3.622(13) 121.8 7_656
C3 H3A Br2 0.98 3.15 3.989(12) 145.2 6_565
C3 H3C Br1 0.98 2.99 3.767(13) 137.2 .
